data_7052668
loop_
_publ_author_name
'Louvain, Nicolas'
'Takashima, Yohei'
'Kitagawa, Susumu'
'Furukawa, Shuhei'

_publ_section_title
;
 Thermodynamically controlled coordination-engineering of novel 2D
 cadmium thiolate coordination polymers
;
_journal_issue 6
_journal_name_full 'New Journal of Chemistry'
_journal_page_first 1265
_journal_paper_doi 10.1039/c1nj20042a
_journal_volume 35
_journal_year 2011
_chemical_absolute_configuration ad
_chemical_compound_source 'synthesis as described'
_chemical_formula_analytical 'C32 H48 Cd2 N8 S4'
_chemical_formula_moiety 'C24 H16 Cd S4, C6 H24 Cd N6, C2 H8 N2'
_chemical_formula_sum 'C32 H48 Cd2 N8 S4'
_chemical_formula_weight 897.869
_chemical_name_common
;
Tris-ethylenediamine cadmium(ii) bis-biphenyldithiolate
cadmium(ii) ethylenediamine
;
_chemical_name_systematic
;
Tris-ethylenediamine cadmium(II)
bis-biphenyldithiolate cadmium(II) ethylenediamine
;
_space_group_IT_number 29
_symmetry_cell_setting orthorhombic
_symmetry_Int_Tables_number 29
_symmetry_space_group_name_Hall 'P 2c -2b'
_symmetry_space_group_name_H-M 'P b c 21'
_atom_sites_solution_hydrogens geom
_atom_sites_solution_primary direct
_atom_sites_solution_secondary difmap
_audit_creation_date 2011-04-06T14:38:32-00:00
_audit_creation_method 'WinGX routine CIF_UPDATE'
_cell_angle_alpha 90
_cell_angle_beta 90
_cell_angle_gamma 90
_cell_formula_units_Z 4
_cell_length_a 9.1429(12)
_cell_length_b 19.388(3)
_cell_length_c 21.699(3)
_cell_measurement_reflns_used 10835
_cell_measurement_temperature 93.15
_cell_measurement_theta_max 25.0479
_cell_measurement_theta_min 2.2276
_cell_measurement_wavelength 0.71073
_cell_volume 3846.4(9)
_computing_cell_refinement 'CrystalClear (Rigaku Inc., 2007)'
_computing_data_collection 'CrystalClear (Rigaku Inc., 2007)'
_computing_data_reduction 'CrystalClear (Rigaku Inc., 2007)'
_computing_molecular_graphics 'Ortep-3 for Windows (Farrugia, 1997)'
_computing_publication_material 'WinGX publication routines (Farrugia, 1999)'
_computing_structure_refinement 'SHELXL-97 (Sheldrick, 1997)'
_computing_structure_solution 'SIR92 (Sirware)'
_diffrn_ambient_temperature 93.15
_diffrn_detector_area_resol_mean 28.5714
_diffrn_measured_fraction_theta_full 0.994
_diffrn_measured_fraction_theta_max 0.994
_diffrn_measurement_device
;
Saturn724+ (4x4 bin mode)
;
_diffrn_measurement_method dtprofit.ref
_diffrn_orient_matrix_type d*Trek
_diffrn_orient_matrix_UB_11 -0.0908
_diffrn_orient_matrix_UB_12 0.0557
_diffrn_orient_matrix_UB_13 0.025
_diffrn_orient_matrix_UB_21 0.0285
_diffrn_orient_matrix_UB_22 0.0415
_diffrn_orient_matrix_UB_23 0.0112
_diffrn_orient_matrix_UB_31 -0.0034
_diffrn_orient_matrix_UB_32 0.0141
_diffrn_orient_matrix_UB_33 -0.0437
_diffrn_radiation_detector CCD
_diffrn_radiation_monochromator Confocal
_diffrn_radiation_probe x-ray
_diffrn_radiation_source 'Rotating anode'
_diffrn_radiation_type MoK\a
_diffrn_radiation_wavelength 0.71073
_diffrn_reflns_av_R_equivalents 0.026
_diffrn_reflns_av_unetI/netI 0.0225
_diffrn_reflns_limit_h_max 9
_diffrn_reflns_limit_h_min -10
_diffrn_reflns_limit_k_max 23
_diffrn_reflns_limit_k_min -23
_diffrn_reflns_limit_l_max 22
_diffrn_reflns_limit_l_min -25
_diffrn_reflns_number 24811
_diffrn_reflns_reduction_process 'Lp corrections applied'
_diffrn_reflns_theta_full 25.03
_diffrn_reflns_theta_max 25.03
_diffrn_reflns_theta_min 2.23
_diffrn_source_current 40.0000
_diffrn_source_power 2.0000
_diffrn_source_voltage 50.0000
_exptl_absorpt_coefficient_mu 1.365
_exptl_absorpt_correction_T_max 1
_exptl_absorpt_correction_T_min 0.8194
_exptl_absorpt_correction_type multi-scan
_exptl_absorpt_process_details
;
ABSORPTION CORRECTION (EMPIRICAL)
R. H. Blessing, Acta Crystallogr., Sect A 1995, 51, 33-38.
;
_exptl_crystal_colour Colorless
_exptl_crystal_density_diffrn 1.544
_exptl_crystal_density_method 'not measured'
_exptl_crystal_description Prism
_exptl_crystal_F_000 1984
_exptl_crystal_size_max 0.35
_exptl_crystal_size_mid 0.2
_exptl_crystal_size_min 0.05
_refine_diff_density_max 1.705
_refine_diff_density_min -0.671
_refine_diff_density_rms 0.105
_refine_ls_abs_structure_details 'Flack H D (1983), Acta Cryst. A39, 876-881'
_refine_ls_abs_structure_Flack 0.43(3)
_refine_ls_extinction_method none
_refine_ls_goodness_of_fit_ref 1.055
_refine_ls_hydrogen_treatment constr
_refine_ls_matrix_type full
_refine_ls_number_parameters 410
_refine_ls_number_reflns 6072
_refine_ls_number_restraints 27
_refine_ls_restrained_S_all 1.075
_refine_ls_R_factor_all 0.0398
_refine_ls_R_factor_gt 0.038
_refine_ls_shift/su_max 0
_refine_ls_shift/su_mean 0
_refine_ls_structure_factor_coef Fsqd
_refine_ls_weighting_details 'calc w=1/[\s^2^(Fo^2^)+(0.0693P)^2^+4.3368P] where P=(Fo^2^+2Fc^2^)/3'
_refine_ls_weighting_scheme calc
_refine_ls_wR_factor_gt 0.1001
_refine_ls_wR_factor_ref 0.1024
_reflns_number_gt 5756
_reflns_number_total 6072
_reflns_threshold_expression >2sigma(I)
_cod_data_source_file c1nj20042a.txt
_cod_data_source_block 1
_cod_depositor_comments
;
The following automatic conversions were performed:

'_exptl_absorpt_correction_type' value 'Multi-scan' changed to
'multi-scan' according to
/home/saulius/struct/CIF-dictionaries/cif_core.dic dictionary named
'cif_core.dic' version 2.4.1 from 2010-06-29.

Automatic conversion script
Id: cif_fix_values 1715 2011-07-08 13:25:40Z adriana 
;
_cod_original_sg_symbol_H-M Pbc21
_cod_database_code 7052668

loop_
_symmetry_equiv_pos_as_xyz
'x, y, z'
'-x, -y, z+1/2'
'-x, y+1/2, z'
'x, -y+1/2, z+1/2'

loop_
_atom_site_label
_atom_site_type_symbol
_atom_site_fract_x
_atom_site_fract_y
_atom_site_fract_z
_atom_site_U_iso_or_equiv
_atom_site_adp_type
_atom_site_occupancy
_atom_site_symmetry_multiplicity
_atom_site_calc_flag
_atom_site_refinement_flags
_atom_site_disorder_assembly
_atom_site_disorder_group
C1 C 0.0299(6) 0.5019(3) 0.3344(3) 0.0328(12) Uani 1 1 d . . .
C2 C -0.0936(8) 0.4607(4) 0.3265(3) 0.0507(17) Uani 1 1 d . . .
H2 H -0.1593 0.456 0.359 0.061 Uiso 1 1 calc R . .
C3 C -0.1210(8) 0.4270(4) 0.2726(3) 0.0563(19) Uani 1 1 d . . .
H3 H -0.204 0.3995 0.2698 0.068 Uiso 1 1 calc R . .
C4 C -0.0302(7) 0.4322(3) 0.2220(3) 0.0364(13) Uani 1 1 d . . .
C5 C 0.0953(8) 0.4720(3) 0.2290(3) 0.0441(15) Uani 1 1 d . . .
H5 H 0.16 0.4762 0.1962 0.053 Uiso 1 1 calc R . .
C6 C 0.1265(8) 0.5064(3) 0.2851(3) 0.0446(15) Uani 1 1 d . . .
H6 H 0.2118 0.5322 0.289 0.053 Uiso 1 1 calc R . .
C10 C -0.1162(6) 0.3235(3) 0.0507(3) 0.0303(12) Uani 1 1 d . . .
C9 C -0.1677(9) 0.3004(4) 0.1077(3) 0.0532(18) Uani 1 1 d . . .
H9 H -0.2222 0.2599 0.1089 0.064 Uiso 1 1 calc R . .
C8 C -0.1415(9) 0.3347(4) 0.1620(3) 0.056(2) Uani 1 1 d . . .
H8 H -0.1781 0.3168 0.1987 0.067 Uiso 1 1 calc R . .
C7 C -0.0621(7) 0.3953(3) 0.1634(3) 0.0360(13) Uani 1 1 d . . .
C12 C -0.0076(7) 0.4181(3) 0.1066(3) 0.0421(14) Uani 1 1 d . . .
H12 H 0.0489 0.458 0.1053 0.051 Uiso 1 1 calc R . .
C11 C -0.0353(7) 0.3832(3) 0.0526(3) 0.0429(15) Uani 1 1 d . . .
H11 H 0.0023 0.4006 0.016 0.051 Uiso 1 1 calc R . .
C13 C 0.5296(6) 0.5570(3) 0.4864(3) 0.0367(13) Uani 1 1 d . . .
C14 C 0.6644(6) 0.5247(3) 0.4962(3) 0.0377(13) Uani 1 1 d . . .
H14 H 0.7406 0.5312 0.4684 0.045 Uiso 1 1 calc R . .
C15 C 0.6845(6) 0.4831(3) 0.5469(3) 0.0380(13) Uani 1 1 d . . .
H15 H 0.7751 0.4621 0.552 0.046 Uiso 1 1 calc R . .
C16 C 0.5767(6) 0.4707(3) 0.5909(3) 0.0368(13) Uani 1 1 d . . .
C17 C 0.4435(7) 0.5046(4) 0.5810(3) 0.0472(15) Uani 1 1 d . . .
H17 H 0.3691 0.4993 0.6099 0.057 Uiso 1 1 calc R . .
C18 C 0.4186(7) 0.5454(3) 0.5303(3) 0.0420(14) Uani 1 1 d . . .
H18 H 0.3273 0.5657 0.5248 0.05 Uiso 1 1 calc R . .
C22 C 0.6704(7) 0.3416(3) 0.7482(3) 0.0378(14) Uani 1 1 d . . .
C23 C 0.5526(8) 0.3861(4) 0.7484(3) 0.0522(17) Uani 1 1 d . . .
H23 H 0.4927 0.3879 0.783 0.063 Uiso 1 1 calc R . .
C24 C 0.5212(8) 0.4284(4) 0.6985(3) 0.0509(17) Uani 1 1 d . . .
H24 H 0.4425 0.4587 0.7006 0.061 Uiso 1 1 calc R . .
C19 C 0.6055(6) 0.4260(3) 0.6454(3) 0.0374(13) Uani 1 1 d . . .
C20 C 0.7243(8) 0.3798(4) 0.6448(4) 0.0507(18) Uani 1 1 d . . .
H20 H 0.7818 0.3756 0.6096 0.061 Uiso 1 1 calc R . .
C21 C 0.7553(7) 0.3412(4) 0.6952(4) 0.0485(18) Uani 1 1 d . . .
H21 H 0.8378 0.3132 0.6943 0.058 Uiso 1 1 calc R . .
C25 C 0.6028(6) 0.3622(3) 0.4112(4) 0.0474(17) Uani 1 1 d . . .
H25A H 0.6963 0.3528 0.3918 0.057 Uiso 1 1 calc R . .
H25B H 0.6215 0.3799 0.4523 0.057 Uiso 1 1 calc R . .
C26 C 0.5210(7) 0.4157(3) 0.3741(3) 0.0458(15) Uani 1 1 d . . .
H26A H 0.5793 0.4573 0.3708 0.055 Uiso 1 1 calc R . .
H26B H 0.5027 0.3984 0.3329 0.055 Uiso 1 1 calc R . .
C27 C 0.1712(9) 0.1996(4) 0.3479(4) 0.0582(19) Uani 1 1 d . . .
H27A H 0.1088 0.1598 0.3417 0.07 Uiso 1 1 calc R . .
H27B H 0.2653 0.1899 0.3291 0.07 Uiso 1 1 calc R . .
C28 C 0.1019(10) 0.2631(4) 0.3165(4) 0.072(2) Uani 1 1 d . . .
H28A H 0.0918 0.2546 0.2727 0.086 Uiso 1 1 calc R . .
H28B H 0.0053 0.2712 0.3334 0.086 Uiso 1 1 calc R . .
C29 C 0.0940(7) 0.4017(4) 0.5361(4) 0.0543(18) Uani 1 1 d D . .
H29A H 0.0049 0.4119 0.5585 0.065 Uiso 1 1 calc R . .
H29B H 0.1509 0.4438 0.5331 0.065 Uiso 1 1 calc R . .
C30 C 0.1819(9) 0.3468(4) 0.5707(4) 0.0572(19) Uani 1 1 d D . .
H30A H 0.2042 0.3634 0.6118 0.069 Uiso 1 1 calc R . .
H30B H 0.1233 0.3053 0.5747 0.069 Uiso 1 1 calc R . .
N1 N 0.5173(5) 0.2978(2) 0.4154(3) 0.0381(12) Uani 1 1 d . . .
H1A H 0.5502 0.2721 0.4471 0.046 Uiso 1 1 calc R . .
H1B H 0.528 0.2732 0.3805 0.046 Uiso 1 1 calc R . .
N2 N 0.3822(5) 0.4313(2) 0.4047(3) 0.0540(14) Uani 1 1 d . . .
H2A H 0.3241 0.4558 0.3794 0.065 Uiso 1 1 calc R . .
H2B H 0.3982 0.4562 0.439 0.065 Uiso 1 1 calc R . .
N3 N 0.1911(6) 0.2116(2) 0.4142(3) 0.0470(14) Uani 1 1 d . . .
H3A H 0.2579 0.182 0.4292 0.056 Uiso 1 1 calc R . .
H3B H 0.1061 0.2043 0.4341 0.056 Uiso 1 1 calc R . .
N4 N 0.1921(7) 0.3229(3) 0.3263(3) 0.0548(16) Uani 1 1 d . . .
H4A H 0.1411 0.3614 0.3177 0.066 Uiso 1 1 calc R . .
H4B H 0.2705 0.3214 0.3012 0.066 Uiso 1 1 calc R . .
N5 N 0.0578(5) 0.3768(3) 0.4744(3) 0.0441(13) Uani 1 1 d D . .
H5A H 0.0283 0.4122 0.4507 0.053 Uiso 1 1 calc R . .
H5B H -0.0155 0.3459 0.4766 0.053 Uiso 1 1 calc R . .
N6 N 0.3166(7) 0.3304(3) 0.5391(3) 0.0558(16) Uani 1 1 d D . .
H6A H 0.3515 0.2897 0.5525 0.067 Uiso 1 1 calc R . .
H6B H 0.384 0.3631 0.5467 0.067 Uiso 1 1 calc R . .
S1 S 0.06095(15) 0.53919(6) 0.40707(7) 0.0337(3) Uani 1 1 d . . .
S2 S -0.15686(15) 0.27580(6) -0.01686(7) 0.0308(3) Uani 1 1 d . . .
S3 S 0.50767(14) 0.60845(7) 0.42106(8) 0.0414(4) Uani 1 1 d . . .
S4 S 0.72015(19) 0.28681(9) 0.80954(7) 0.0418(4) Uani 1 1 d . . .
Cd1 Cd 0.24180(4) 0.636971(18) 0.40217(2) 0.02567(11) Uani 1 1 d . . .
Cd2 Cd 0.26856(4) 0.32428(2) 0.43044(2) 0.03662(13) Uani 1 1 d . . .
N7A N 0.4800(18) 0.2947(10) 0.0784(7) 0.132(4) Uiso 0.630(12) 1 d PD A 1
C31A C 0.3428(16) 0.3224(8) 0.0971(7) 0.081(4) Uiso 0.630(12) 1 d PD A 1
H31A H 0.2647 0.3021 0.0729 0.097 Uiso 0.630(12) 1 calc PR A 1
H31B H 0.3417 0.3719 0.0905 0.097 Uiso 0.630(12) 1 calc PR A 1
C32A C 0.319(2) 0.3057(13) 0.1682(8) 0.128(8) Uiso 0.630(12) 1 d PD A 1
H32A H 0.2318 0.3296 0.1817 0.154 Uiso 0.630(12) 1 calc PR A 1
H32B H 0.3007 0.2567 0.1721 0.154 Uiso 0.630(12) 1 calc PR A 1
N8A N 0.437(2) 0.3235(11) 0.2104(7) 0.132(4) Uiso 0.630(12) 1 d PD A 1
N7B N 0.407(3) 0.4079(9) 0.1341(13) 0.132(4) Uiso 0.370(12) 1 d PD A 2
C31B C 0.3368(19) 0.3395(8) 0.1367(9) 0.047(5) Uiso 0.370(12) 1 d PD A 2
H31C H 0.32 0.3228 0.0952 0.057 Uiso 0.370(12) 1 calc PR A 2
H31D H 0.2428 0.3434 0.1571 0.057 Uiso 0.370(12) 1 calc PR A 2
C32B C 0.4329(16) 0.2878(6) 0.1717(6) 0.030(4) Uiso 0.370(12) 1 d PD A 2
H32C H 0.3856 0.243 0.1723 0.036 Uiso 0.370(12) 1 calc PR A 2
H32D H 0.5262 0.283 0.1509 0.036 Uiso 0.370(12) 1 calc PR A 2
N8B N 0.457(4) 0.3122(15) 0.2364(9) 0.132(4) Uiso 0.370(12) 1 d PD A 2

loop_
_atom_site_aniso_label
_atom_site_aniso_U_11
_atom_site_aniso_U_22
_atom_site_aniso_U_33
_atom_site_aniso_U_23
_atom_site_aniso_U_13
_atom_site_aniso_U_12
C1 0.029(3) 0.036(3) 0.033(3) -0.002(2) -0.003(2) -0.004(2)
C2 0.043(4) 0.068(4) 0.042(4) -0.014(3) 0.010(3) -0.021(3)
C3 0.038(4) 0.083(5) 0.048(4) -0.010(4) 0.001(3) -0.031(4)
C4 0.036(3) 0.041(3) 0.032(3) -0.003(2) 0.001(3) -0.008(2)
C5 0.052(4) 0.047(3) 0.033(3) -0.003(3) 0.002(3) -0.019(3)
C6 0.051(4) 0.038(3) 0.045(4) -0.001(3) -0.003(3) -0.021(3)
C10 0.031(3) 0.031(3) 0.029(3) 0.004(2) -0.004(2) -0.001(2)
C9 0.071(5) 0.050(4) 0.038(4) -0.005(3) 0.010(3) -0.031(4)
C8 0.076(5) 0.050(4) 0.042(4) -0.006(3) 0.021(4) -0.032(3)
C7 0.039(3) 0.039(3) 0.030(3) -0.003(2) 0.001(3) -0.012(2)
C12 0.050(4) 0.042(3) 0.034(3) 0.004(3) -0.005(3) -0.023(3)
C11 0.053(4) 0.051(4) 0.024(3) 0.014(3) -0.005(3) -0.022(3)
C13 0.027(3) 0.034(3) 0.049(4) -0.002(3) -0.003(3) 0.001(2)
C14 0.022(3) 0.047(3) 0.044(4) 0.001(3) 0.004(2) 0.000(2)
C15 0.023(3) 0.049(3) 0.041(3) -0.001(3) -0.009(3) 0.001(2)
C16 0.030(3) 0.046(3) 0.035(3) -0.001(2) -0.012(3) -0.001(2)
C17 0.037(3) 0.059(4) 0.045(4) 0.000(3) 0.008(3) -0.002(3)
C18 0.029(3) 0.049(3) 0.048(4) 0.008(3) -0.004(3) 0.006(3)
C22 0.042(4) 0.044(3) 0.027(3) -0.004(2) -0.007(3) -0.015(3)
C23 0.044(4) 0.069(5) 0.043(4) 0.009(3) 0.000(3) -0.002(3)
C24 0.038(4) 0.076(5) 0.038(4) 0.003(3) -0.004(3) 0.008(3)
C19 0.034(3) 0.043(3) 0.035(3) -0.003(2) -0.004(3) -0.006(2)
C20 0.064(5) 0.049(4) 0.040(4) 0.004(3) 0.009(3) 0.009(3)
C21 0.051(4) 0.053(4) 0.041(4) 0.004(3) 0.007(3) 0.014(3)
C25 0.030(3) 0.035(3) 0.078(5) -0.006(3) -0.008(3) -0.001(2)
C26 0.038(3) 0.039(3) 0.061(4) 0.006(3) 0.007(3) -0.008(2)
C27 0.054(4) 0.057(4) 0.063(5) -0.011(4) -0.017(4) 0.002(3)
C28 0.070(5) 0.069(5) 0.076(6) 0.015(4) -0.021(5) -0.022(4)
C29 0.043(4) 0.049(4) 0.070(5) -0.004(3) 0.012(4) 0.004(3)
C30 0.050(4) 0.062(4) 0.059(5) -0.004(4) 0.016(4) 0.004(4)
N1 0.038(3) 0.030(2) 0.047(3) 0.000(2) -0.004(2) -0.0012(19)
N2 0.038(3) 0.034(2) 0.090(4) 0.007(3) 0.016(3) 0.004(2)
N3 0.030(2) 0.044(3) 0.066(4) 0.003(3) 0.004(3) 0.000(2)
N4 0.042(3) 0.063(4) 0.059(4) 0.013(3) -0.007(3) -0.003(3)
N5 0.029(3) 0.033(2) 0.070(4) 0.005(2) 0.001(3) -0.003(2)
N6 0.038(3) 0.059(4) 0.070(4) -0.002(3) -0.001(3) 0.008(3)
S1 0.0369(7) 0.0307(6) 0.0335(7) -0.0060(6) 0.0053(6) -0.0058(5)
S2 0.0356(7) 0.0295(6) 0.0273(7) 0.0028(5) -0.0035(6) 0.0007(5)
S3 0.0260(7) 0.0426(7) 0.0556(10) 0.0123(7) 0.0010(7) 0.0002(6)
S4 0.0561(10) 0.0417(8) 0.0276(8) -0.0030(6) -0.0038(7) 0.0011(7)
Cd1 0.02704(19) 0.02401(18) 0.0260(2) -0.00218(16) 0.00138(18) 0.00065(12)
Cd2 0.0313(2) 0.0299(2) 0.0487(3) 0.00335(19) 0.0047(3) 0.00145(14)

loop_
_atom_type_symbol
_atom_type_description
_atom_type_scat_dispersion_real
_atom_type_scat_dispersion_imag
_atom_type_scat_source
C C 0.0033 0.0016 'International Tables Vol C Tables 4.2.6.8 and 6.1.1.4'
H H 0 0 'International Tables Vol C Tables 4.2.6.8 and 6.1.1.4'
N N 0.0061 0.0033 'International Tables Vol C Tables 4.2.6.8 and 6.1.1.4'
S S 0.1246 0.1234 'International Tables Vol C Tables 4.2.6.8 and 6.1.1.4'
Cd Cd -0.8075 1.2024 'International Tables Vol C Tables 4.2.6.8 and 6.1.1.4'

loop_
_geom_angle_atom_site_label_1
_geom_angle_atom_site_label_2
_geom_angle_atom_site_label_3
_geom_angle
_geom_angle_site_symmetry_1
_geom_angle_site_symmetry_3
_geom_angle_publ_flag
C6 C1 C2 117.2(5) . . ?
C6 C1 S1 124.2(4) . . ?
C2 C1 S1 118.5(5) . . ?
C3 C2 C1 121.9(6) . . ?
C3 C2 H2 119.1 . . ?
C1 C2 H2 119.1 . . ?
C2 C3 C4 122.6(6) . . ?
C2 C3 H3 118.7 . . ?
C4 C3 H3 118.7 . . ?
C3 C4 C5 116.6(6) . . ?
C3 C4 C7 121.9(5) . . ?
C5 C4 C7 121.5(5) . . ?
C4 C5 C6 121.4(6) . . ?
C4 C5 H5 119.3 . . ?
C6 C5 H5 119.3 . . ?
C1 C6 C5 120.2(5) . . ?
C1 C6 H6 119.9 . . ?
C5 C6 H6 119.9 . . ?
C11 C10 C9 115.1(5) . . ?
C11 C10 S2 125.3(4) . . ?
C9 C10 S2 119.6(4) . . ?
C8 C9 C10 123.0(6) . . ?
C8 C9 H9 118.5 . . ?
C10 C9 H9 118.5 . . ?
C9 C8 C7 121.4(6) . . ?
C9 C8 H8 119.3 . . ?
C7 C8 H8 119.3 . . ?
C8 C7 C12 115.9(6) . . ?
C8 C7 C4 122.0(5) . . ?
C12 C7 C4 122.1(5) . . ?
C11 C12 C7 121.8(5) . . ?
C11 C12 H12 119.1 . . ?
C7 C12 H12 119.1 . . ?
C10 C11 C12 122.7(5) . . ?
C10 C11 H11 118.6 . . ?
C12 C11 H11 118.6 . . ?
C14 C13 C18 117.4(6) . . ?
C14 C13 S3 118.8(5) . . ?
C18 C13 S3 123.9(4) . . ?
C15 C14 C13 120.1(6) . . ?
C15 C14 H14 119.9 . . ?
C13 C14 H14 119.9 . . ?
C14 C15 C16 123.7(5) . . ?
C14 C15 H15 118.1 . . ?
C16 C15 H15 118.1 . . ?
C15 C16 C17 115.5(6) . . ?
C15 C16 C19 121.3(5) . . ?
C17 C16 C19 123.2(6) . . ?
C18 C17 C16 122.4(6) . . ?
C18 C17 H17 118.8 . . ?
C16 C17 H17 118.8 . . ?
C17 C18 C13 120.9(6) . . ?
C17 C18 H18 119.5 . . ?
C13 C18 H18 119.5 . . ?
C23 C22 C21 116.3(6) . . ?
C23 C22 S4 125.1(5) . . ?
C21 C22 S4 118.6(5) . . ?
C22 C23 C24 121.8(7) . . ?
C22 C23 H23 119.1 . . ?
C24 C23 H23 119.1 . . ?
C19 C24 C23 120.9(7) . . ?
C19 C24 H24 119.5 . . ?
C23 C24 H24 119.5 . . ?
C24 C19 C20 117.3(6) . . ?
C24 C19 C16 122.8(6) . . ?
C20 C19 C16 119.9(6) . . ?
C21 C20 C19 120.3(7) . . ?
C21 C20 H20 119.9 . . ?
C19 C20 H20 119.9 . . ?
C20 C21 C22 123.3(7) . . ?
C20 C21 H21 118.3 . . ?
C22 C21 H21 118.3 . . ?
N1 C25 C26 110.6(5) . . ?
N1 C25 H25A 109.5 . . ?
C26 C25 H25A 109.5 . . ?
N1 C25 H25B 109.5 . . ?
C26 C25 H25B 109.5 . . ?
H25A C25 H25B 108.1 . . ?
N2 C26 C25 109.3(6) . . ?
N2 C26 H26A 109.8 . . ?
C25 C26 H26A 109.8 . . ?
N2 C26 H26B 109.8 . . ?
C25 C26 H26B 109.8 . . ?
H26A C26 H26B 108.3 . . ?
N3 C27 C28 110.9(6) . . ?
N3 C27 H27A 109.5 . . ?
C28 C27 H27A 109.5 . . ?
N3 C27 H27B 109.5 . . ?
C28 C27 H27B 109.5 . . ?
H27A C27 H27B 108.1 . . ?
N4 C28 C27 110.1(6) . . ?
N4 C28 H28A 109.7 . . ?
C27 C28 H28A 109.7 . . ?
N4 C28 H28B 109.7 . . ?
C27 C28 H28B 109.7 . . ?
H28A C28 H28B 108.2 . . ?
N5 C29 C30 109.8(6) . . ?
N5 C29 H29A 109.7 . . ?
C30 C29 H29A 109.7 . . ?
N5 C29 H29B 109.7 . . ?
C30 C29 H29B 109.7 . . ?
H29A C29 H29B 108.2 . . ?
N6 C30 C29 111.5(6) . . ?
N6 C30 H30A 109.3 . . ?
C29 C30 H30A 109.3 . . ?
N6 C30 H30B 109.3 . . ?
C29 C30 H30B 109.3 . . ?
H30A C30 H30B 108 . . ?
C25 N1 Cd2 109.6(3) . . ?
C25 N1 H1A 109.7 . . ?
Cd2 N1 H1A 109.7 . . ?
C25 N1 H1B 109.7 . . ?
Cd2 N1 H1B 109.7 . . ?
H1A N1 H1B 108.2 . . ?
C26 N2 Cd2 107.7(3) . . ?
C26 N2 H2A 110.2 . . ?
Cd2 N2 H2A 110.2 . . ?
C26 N2 H2B 110.2 . . ?
Cd2 N2 H2B 110.2 . . ?
H2A N2 H2B 108.5 . . ?
C27 N3 Cd2 109.6(4) . . ?
C27 N3 H3A 109.8 . . ?
Cd2 N3 H3A 109.8 . . ?
C27 N3 H3B 109.8 . . ?
Cd2 N3 H3B 109.8 . . ?
H3A N3 H3B 108.2 . . ?
C28 N4 Cd2 108.6(5) . . ?
C28 N4 H4A 110 . . ?
Cd2 N4 H4A 110 . . ?
C28 N4 H4B 110 . . ?
Cd2 N4 H4B 110 . . ?
H4A N4 H4B 108.3 . . ?
C29 N5 Cd2 109.0(4) . . ?
C29 N5 H5A 109.9 . . ?
Cd2 N5 H5A 109.9 . . ?
C29 N5 H5B 109.9 . . ?
Cd2 N5 H5B 109.9 . . ?
H5A N5 H5B 108.3 . . ?
C30 N6 Cd2 108.8(5) . . ?
C30 N6 H6A 109.9 . . ?
Cd2 N6 H6A 109.9 . . ?
C30 N6 H6B 109.9 . . ?
Cd2 N6 H6B 109.9 . . ?
H6A N6 H6B 108.3 . . ?
C1 S1 Cd1 112.23(19) . . ?
C10 S2 Cd1 106.64(17) . 2_564 ?
C13 S3 Cd1 111.6(2) . . ?
C22 S4 Cd1 106.6(2) . 2_665 ?
S1 Cd1 S4 124.48(6) . 2_664 ?
S1 Cd1 S3 117.40(5) . . ?
S4 Cd1 S3 97.18(6) 2_664 . ?
S1 Cd1 S2 105.62(5) . 2_565 ?
S4 Cd1 S2 101.66(5) 2_664 2_565 ?
S3 Cd1 S2 108.98(5) . 2_565 ?
N3 Cd2 N1 93.93(17) . . ?
N3 Cd2 N4 75.8(2) . . ?
N1 Cd2 N4 98.7(2) . . ?
N3 Cd2 N5 102.49(18) . . ?
N1 Cd2 N5 158.66(18) . . ?
N4 Cd2 N5 98.5(2) . . ?
N3 Cd2 N2 156.1(2) . . ?
N1 Cd2 N2 74.72(16) . . ?
N4 Cd2 N2 85.1(2) . . ?
N5 Cd2 N2 94.29(17) . . ?
N3 Cd2 N6 104.5(2) . . ?
N1 Cd2 N6 88.3(2) . . ?
N4 Cd2 N6 173.0(2) . . ?
N5 Cd2 N6 74.5(2) . . ?
N2 Cd2 N6 96.2(2) . . ?
N7A C31A C32A 108.5(11) . . ?
N7A C31A H31A 110 . . ?
C32A C31A H31A 110 . . ?
N7A C31A H31B 110 . . ?
C32A C31A H31B 110 . . ?
H31A C31A H31B 108.4 . . ?
N8A C32A C31A 117.5(12) . . ?
N8A C32A H32A 107.9 . . ?
C31A C32A H32A 107.9 . . ?
N8A C32A H32B 107.9 . . ?
C31A C32A H32B 107.9 . . ?
H32A C32A H32B 107.2 . . ?
N7B C31B C32B 111.1(12) . . ?
N7B C31B H31C 109.4 . . ?
C32B C31B H31C 109.4 . . ?
N7B C31B H31D 109.4 . . ?
C32B C31B H31D 109.4 . . ?
H31C C31B H31D 108 . . ?
N8B C32B C31B 110.0(12) . . ?
N8B C32B H32C 109.7 . . ?
C31B C32B H32C 109.7 . . ?
N8B C32B H32D 109.7 . . ?
C31B C32B H32D 109.7 . . ?
H32C C32B H32D 108.2 . . ?

loop_
_geom_bond_atom_site_label_1
_geom_bond_atom_site_label_2
_geom_bond_distance
_geom_bond_site_symmetry_2
_geom_bond_publ_flag
C1 C6 1.390(9) . ?
C1 C2 1.394(9) . ?
C1 S1 1.757(6) . ?
C2 C3 1.364(9) . ?
C2 H2 0.93 . ?
C3 C4 1.380(9) . ?
C3 H3 0.93 . ?
C4 C5 1.392(8) . ?
C4 C7 1.487(8) . ?
C5 C6 1.418(9) . ?
C5 H5 0.93 . ?
C6 H6 0.93 . ?
C10 C11 1.373(8) . ?
C10 C9 1.397(8) . ?
C10 S2 1.773(6) . ?
C9 C8 1.376(9) . ?
C9 H9 0.93 . ?
C8 C7 1.381(8) . ?
C8 H8 0.93 . ?
C7 C12 1.401(8) . ?
C12 C11 1.375(9) . ?
C12 H12 0.93 . ?
C11 H11 0.93 . ?
C13 C14 1.400(8) . ?
C13 C18 1.409(9) . ?
C13 S3 1.745(6) . ?
C14 C15 1.375(9) . ?
C14 H14 0.93 . ?
C15 C16 1.393(9) . ?
C15 H15 0.93 . ?
C16 C17 1.400(9) . ?
C16 C19 1.491(8) . ?
C17 C18 1.375(9) . ?
C17 H17 0.93 . ?
C18 H18 0.93 . ?
C22 C23 1.380(10) . ?
C22 C21 1.386(10) . ?
C22 S4 1.763(6) . ?
C23 C24 1.389(10) . ?
C23 H23 0.93 . ?
C24 C19 1.387(9) . ?
C24 H24 0.93 . ?
C19 C20 1.408(9) . ?
C20 C21 1.355(11) . ?
C20 H20 0.93 . ?
C21 H21 0.93 . ?
C25 N1 1.477(7) . ?
C25 C26 1.510(9) . ?
C25 H25A 0.97 . ?
C25 H25B 0.97 . ?
C26 N2 1.463(8) . ?
C26 H26A 0.97 . ?
C26 H26B 0.97 . ?
C27 N3 1.469(10) . ?
C27 C28 1.543(11) . ?
C27 H27A 0.97 . ?
C27 H27B 0.97 . ?
C28 N4 1.438(10) . ?
C28 H28A 0.97 . ?
C28 H28B 0.97 . ?
C29 N5 1.461(9) . ?
C29 C30 1.530(10) . ?
C29 H29A 0.97 . ?
C29 H29B 0.97 . ?
C30 N6 1.446(10) . ?
C30 H30A 0.97 . ?
C30 H30B 0.97 . ?
N1 Cd2 2.354(5) . ?
N1 H1A 0.9 . ?
N1 H1B 0.9 . ?
N2 Cd2 2.386(5) . ?
N2 H2A 0.9 . ?
N2 H2B 0.9 . ?
N3 Cd2 2.324(5) . ?
N3 H3A 0.9 . ?
N3 H3B 0.9 . ?
N4 Cd2 2.366(7) . ?
N4 H4A 0.9 . ?
N4 H4B 0.9 . ?
N5 Cd2 2.379(5) . ?
N5 H5A 0.9 . ?
N5 H5B 0.9 . ?
N6 Cd2 2.401(7) . ?
N6 H6A 0.9 . ?
N6 H6B 0.9 . ?
S1 Cd1 2.5177(13) . ?
S2 Cd1 2.5593(14) 2_564 ?
S3 Cd1 2.5265(14) . ?
S4 Cd1 2.5188(17) 2_665 ?
Cd1 S4 2.5189(17) 2_664 ?
Cd1 S2 2.5593(14) 2_565 ?
N7A C31A 1.423(15) . ?
C31A C32A 1.591(16) . ?
C31A H31A 0.97 . ?
C31A H31B 0.97 . ?
C32A N8A 1.456(16) . ?
C32A H32A 0.97 . ?
C32A H32B 0.97 . ?
N7B C31B 1.472(16) . ?
C31B C32B 1.534(15) . ?
C31B H31C 0.97 . ?
C31B H31D 0.97 . ?
C32B N8B 1.498(17) . ?
C32B H32C 0.97 . ?
C32B H32D 0.97 . ?

loop_
_geom_hbond_atom_site_label_D
_geom_hbond_atom_site_label_H
_geom_hbond_atom_site_label_A
_geom_hbond_distance_DH
_geom_hbond_distance_HA
_geom_hbond_distance_DA
_geom_hbond_angle_DHA
_geom_hbond_site_symmetry_A
N1 H1A S2 0.9 2.94 3.616(5) 133 4_655
N1 H1B S4 0.9 2.61 3.378(5) 143.7 4_554
N2 H2A S1 0.9 2.96 3.607(5) 130.1 .
N3 H3A S3 0.9 2.58 3.407(5) 153.1 3_645
N3 H3B S2 0.9 2.66 3.524(5) 161.9 4
N4 H4B N8B 0.9 2.22 3.12(4) 176.4 .
N4 H4B N8A 0.9 2.49 3.37(2) 164.6 .
N5 H5A S1 0.9 2.65 3.471(5) 151.4 .
N5 H5B S2 0.9 2.69 3.555(5) 160.5 4
N6 H6A N7A 0.9 2.09 2.97(2) 166.6 4
